data_2004186
loop_
_publ_author_name
'Penney, J.'
'VanderLende, D. D.'
'Boncella, J. M.'
'Abboud, K. A.'

_publ_section_title
;
 <i>trans</i>-Ni(Mes)[N(Ph)C(O)N(H)CMe~3~](PMe~3~)~2~
;
_journal_issue 11
_journal_name_full 'Acta Crystallographica Section C'
_journal_page_first 2269
_journal_page_last 2271
_journal_paper_doi 10.1107/S0108270195004513
_journal_volume 51
_journal_year 1995
_chemical_formula_sum 'C26 H44 N2 Ni O P2'
_chemical_formula_weight 521.28
_space_group_IT_number 14
_symmetry_cell_setting monoclinic
_symmetry_space_group_name_Hall '-P 2yn'
_symmetry_space_group_name_H-M 'P 1 21/n 1'
_atom_type_scat_source IntTabIV
_cell_angle_alpha 90
_cell_angle_beta 99.91(2)
_cell_angle_gamma 90
_cell_formula_units_Z 4
_cell_length_a 8.575(2)
_cell_length_b 20.711(4)
_cell_length_c 16.583(3)
_cell_measurement_reflns_used 32
_cell_measurement_temperature 293
_cell_measurement_theta_max 11
_cell_measurement_theta_min 10
_cell_volume 2901.1(10)
_diffrn_measurement_device 'Siemens P3m/V'
_diffrn_measurement_method \w
_diffrn_radiation_type MoK\a
_diffrn_radiation_wavelength 0.71073
_diffrn_reflns_av_R_equivalents 0.017
_diffrn_reflns_limit_h_max 10
_diffrn_reflns_limit_h_min 0
_diffrn_reflns_limit_k_max 24
_diffrn_reflns_limit_k_min 0
_diffrn_reflns_limit_l_max 19
_diffrn_reflns_limit_l_min -19
_diffrn_reflns_number 5650
_diffrn_reflns_theta_max 27.5
_diffrn_standards_decay_% 1
_diffrn_standards_interval_count 100
_diffrn_standards_number 4
_exptl_absorpt_coefficient_mu 0.80
_exptl_absorpt_correction_T_max 0.876
_exptl_absorpt_correction_T_min 0.762
_exptl_absorpt_correction_type analytical
_exptl_crystal_colour yellow
_exptl_crystal_density_diffrn 1.193
_exptl_crystal_description plate
_exptl_crystal_size_max 0.46
_exptl_crystal_size_mid 0.34
_exptl_crystal_size_min 0.17
_refine_diff_density_max 0.82
_refine_diff_density_min -0.51
_refine_ls_extinction_method none
_refine_ls_goodness_of_fit_obs 1.70
_refine_ls_hydrogen_treatment noref
_refine_ls_number_parameters 289
_refine_ls_number_reflns 2151
_refine_ls_R_factor_obs 0.0571
_refine_ls_shift/esd_max 0.001
_refine_ls_structure_factor_coef F
_refine_ls_weighting_details 'w = 1/[\s^2^(F) + 0.0004F]^2^'
_refine_ls_weighting_scheme calc
_refine_ls_wR_factor_obs 0.0627
_reflns_number_observed 2151
_reflns_number_total 5110
_reflns_observed_criterion F>6\s(F)
_cod_data_source_file sz1022.cif
_cod_data_source_block sz1022a
_cod_depositor_comments
;
The following automatic conversions were performed:

'_refine_ls_weighting_scheme' value '1/[\s^2^(F) + 0.0004F]^2^' was
changed to 'calc'. New tag '_refine_ls_weighting_details' was
created. The value of the new tag was set to 'w = 1/[\s^2^(F) +
0.0004F]^2^'.

Automatic conversion script
Id: cif_fix_values 3143 2015-03-26 13:38:13Z robertas 
;
_cod_original_cell_volume 2901.0(10)
_cod_original_sg_symbol_H-M 'P 21/n'
_cod_database_code 2004186

loop_
_symmetry_equiv_pos_as_xyz
x,y,z
1/2+x,1/2-y,1/2+z
-x,-y,-z
1/2-x,1/2+y,1/2-z

loop_
_atom_site_label
_atom_site_fract_x
_atom_site_fract_y
_atom_site_fract_z
_atom_site_U_iso_or_equiv
Ni .01938(13) .08545(5) .25886(6) .0371(4)
P1 -.1409(3) .09515(12) .34935(13) .0479(9)
P2 .1880(3) .07969(14) .17252(14) .0545(10)
O1 -.3103(9) -.0406(3) .1397(5) .105(4)
N1 -.1550(8) .0493(3) .1779(4) .040(3)
N2 -.0794(9) -.0520(3) .2261(4) .061(3)
C1 .1884(9) .1184(4) .3405(5) .039(3)
C2 .2171(10) .1847(4) .3511(5) .046(3)
C2' .1209(11) .2342(4) .2965(5) .064(4)
C3 .3324(10) .2063(5) .4173(5) .061(4)
C4 .4168(11) .1646(6) .4717(5) .064(4)
C4' .5424(11) .1905(6) .5410(6) .099(5)
C5 .3871(11) .0996(5) .4613(5) .057(4)
C6 .2767(10) .0766(5) .3971(5) .046(3)
C6' .2448(10) .0047(4) .3926(5) .063(4)
C7 -.2433(9) .0912(4) .1203(4) .039(3)
C8 -.2209(11) .1572(4) .1301(5) .051(4)
C9 -.3021(12) .2016(5) .0776(5) .063(4)
C10 -.4075(11) .1817(6) .0112(6) .068(4)
C11 -.4291(12) .1165(6) -.0028(5) .065(4)
C12 -.3513(10) .0720(4) .0511(5) .052(3)
C13 -.1910(12) -.0150(5) .1767(5) .059(4)
C14 -.0874(15) -.1228(5) .2336(6) .067(5)
C15 -.234(2) -.1439(5) .2629(7) .117(7)
C16 -.083(2) -.1536(5) .1523(7) .122(7)
C17 .0537(15) -.1433(5) .2940(8) .141(7)
C18 -.2928(14) .1557(6) .3239(7) .126(7)
C19 -.0617(12) .1148(5) .4552(5) .088(5)
C20 -.2605(12) .0260(5) .3631(6) .093(6)
C21 .1101(13) .0643(9) .0694(6) .201(11)
C22 .336(2) .0197(7) .1941(8) .177(10)
C23 .309(2) .1483(6) .1631(8) .154(9)
H2 .00747 -.03012 .25933 .08
H2'a .0477 .2129 .25457 .08
H2'b .19098 .26088 .27163 .08
H2'c .063430 .26058 .32895 .08
H3 .35182 .25178 .42368 .08
H4'a .59023 .15515 .57372 .08
H4'b .49394 .21941 .57459 .08
H4'c .62211 .21317 .518070 .08
H5 .44435 .06953 .49939 .08
H6'a .16612 -.0048 .34559 .08
H6'b .20749 -.00893 .44127 .08
H6'c .34093 -.01782 .38839 .08
H8 -.14565 .17254 .17575 .08
H9 -.28383 .2469 .08724 .08
H10 -.46644 .21259 -0.02503 .08
H11 -.49957 .10194 -.05066 .08
H12 -.37049 .02682 .04116 .08
H15a -.32548 -.13096 .22437 .08
H15b -.23739 -.1242 .31498 .08
H15c -.23364 -.19002 .26869 .08
H16a -.08708 -.19964 .15779 .08
H16b .01273 -.14151 .13379 .08
H16c -.17261 -.13932 .11325 .08
H17a .05329 -.18944 .29969 .08
H17b .04953 -.12362 .34599 .08
H17c .14873 -.13009 .27534 .08
H18a -.24461 .19625 .31479 .08
H18b -.35081 .15994 .36821 .08
H18c -.36356 .143 .27517 .08
H19a .00581 .15194 .45714 .08
H19b -.00178 .07885 .48074 .08
H19c -.14747 .12397 .48375 .08
H20a -.19307 -0.01071 .37719 .08
H20b -.3323 .01741 .31311 .08
H20c -.31956 .03435 .40615 .08
H21a .0269 .09458 .05079 .08
H21b .06834 .0212 .06403 .08
H21c .19215 .06871 .0371 .08
H22a .28705 -.02127 .20048 .08
H22b .40655 .03047 .24361 .08
H22c .39387 .01737 .1496 .08
H23a .24348 .186 .15135 .08
H23b .36773 .14136 .11972 .08
H23c .38041 .15446 .21373 .08

loop_
_geom_angle_atom_site_label_1
_geom_angle_atom_site_label_2
_geom_angle_atom_site_label_3
_geom_angle
_geom_angle_publ_flag
P1 Ni P2 176.84(12) yes
P1 Ni N1 90.5(2) yes
P2 Ni N1 92.4(2) yes
P2 Ni C1 88.7(3) yes
N1 Ni C1 178.0(3) yes
C1 Ni P1 88.4(3) yes
C18 P1 C19 101.9(5) yes
C18 P1 C20 100.3(5) yes
C18 P1 Ni 114.3(4) yes
C19 P1 C20 100.5(5) yes
C19 P1 Ni 120.2(4) yes
C20 P1 Ni 116.6(4) yes
C21 P2 C22 102.1(7) yes
C21 P2 C23 100.9(7) yes
C21 P2 Ni 117.4(4) yes
C22 P2 C23 99.9(6) yes
C22 P2 Ni 115.7(5) yes
C23 P2 Ni 118.0(5) yes
C7 N1 C13 119.8(7) yes
C7 N1 Ni 118.8(5) yes
C13 N1 Ni 121.4(5) yes
C13 N2 C14 124.3(8) yes
C2 C1 C6 117.4(7) no
C2 C1 Ni 122.0(6) no
C6 C1 Ni 120.3(7) no
C2' C2 C3 119.0(8) no
C2' C2 C1 121.5(7) no
C3 C2 C1 119.4(8) no
C4 C3 C2 122.3(10) no
C4' C4 C5 121.9(9) no
C4' C4 C3 120.1(10) no
C5 C4 C3 118.1(8) no
C6 C5 C4 121.5(8) no
C6' C6 C1 120.3(7) no
C6' C6 C5 118.1(8) no
C1 C6 C5 121.5(9) no
C8 C7 C12 115.8(7) no
C8 C7 N1 118.7(6) no
C12 C7 N1 125.5(8) no
C9 C8 C7 122.8(7) no
C10 C9 C8 120.3(9) no
C11 C10 C9 119.0(9) no
C12 C11 C10 120.8(8) no
C7 C12 C11 121.4(9) no
O1 C13 N1 126.7(8) no
O1 C13 N2 119.6(8) no
N1 C13 N2 113.6(8) no
C15 C14 C16 108.7(9) no
C15 C14 C17 109.2(9) no
C15 C14 N2 111.9(9) no
C16 C14 C17 109.9(10) no
C16 C14 N2 109.8(8) no
C17 C14 N2 107.2(8) no

loop_
_geom_bond_atom_site_label_1
_geom_bond_atom_site_label_2
_geom_bond_distance
_geom_bond_publ_flag
P1 Ni 2.212(3) yes
P2 Ni 2.206(3) yes
N1 Ni 1.978(6) yes
C1 Ni 1.930(7) yes
C18 P1 1.804(12) yes
C19 P1 1.816(9) yes
C20 P1 1.798(11) yes
C21 P2 1.754(10) yes
C22 P2 1.766(14) yes
C23 P2 1.780(14) yes
C13 O1 1.220(12) yes
C7 N1 1.411(10) yes
C13 N1 1.366(12) yes
C13 N2 1.379(11) yes
C14 N2 1.475(12) yes
C2 C1 1.399(13) no
C6 C1 1.400(11) no
C2' C2 1.515(12) no
C3 C2 1.418(11) no
C4 C3 1.363(14) no
C4' C4 1.530(13) no
C5 C4 1.38(2) no
C6 C5 1.382(11) no
C6' C6 1.514(13) no
C8 C7 1.386(12) no
C12 C7 1.402(10) no
C9 C8 1.371(12) no
C10 C9 1.363(12) no
C11 C10 1.38(2) no
C12 C11 1.374(13) no
C15 C14 1.49(2) no
C16 C14 1.50(2) no
C17 C14 1.49(2) no
H2 N2 0.960(7) no
H2'a C2' 0.960(8) no
H2'b C2' 0.960(9) no
H2'c C2' 0.960(9) no
H3 C3 0.960(10) no
H4'a C4' 0.960(11) no
H4'b C4' 0.960(11) no
H4'c C4' 0.960(11) no
H5 C5 0.960(9) no
H6'a C6' 0.960(8) no
H6'b C6' 0.960(9) no
H6'c C6' 0.960(9) no
H8 C8 0.960(8) no
H9 C9 0.960(9) no
H10 C10 0.960(10) no
H11 C11 0.960(9) no
H12 C12 0.960(9) no
H15a C15 0.960(12) no
H15b C15 0.960(12) no
H15c C15 0.960(11) no
H16a C16 0.960(11) no
H16b C16 0.960(13) no
H16c C16 0.960(11) no
H17a C17 0.960(11) no
H17b C17 0.960(12) no
H17c C17 0.960(13) no
H18a C18 0.960(12) no
H18b C18 0.960(12) no
H18c C18 0.960(10) no
H19a C19 0.960(11) no
H19b C19 0.960(10) no
H19c C19 0.960(11) no
H20a C20 0.960(10) no
H20b C20 0.960(9) no
H20c C20 0.960(11) no
H21a C21 0.960(15) no
H21b C21 0.96(2) no
H21c C21 0.960(12) no
H22a C22 0.960(15) no
H22b C22 0.960(13) no
H22c C22 0.960(15) no
H23a C23 0.960(13) no
H23b C23 0.960(14) no
H23c C23 0.960(12) no
